data_7012791
loop_
_publ_author_name
'Michael J. Hudson'
'Michael G. B. Drew'
'Mark R. StJ. Foreman'
'Cl\'ement Hill'
'Nathalie Huet'
'Charles Madic'
'Tristan G. A. Youngs'

_publ_section_title
;
 The coordination chemistry of 1,2,4-triazinyl bipyridines with
 lanthanide(III) elements -- implications for the partitioning of
 americium(III)
;
_journal_issue 9
_journal_name_full 'Dalton Trans.'
_journal_page_first 1675
_journal_page_last 1685
_journal_paper_doi 10.1039/b301178j
_journal_year 2003
_chemical_formula_sum 'C30 H26 N16 O18 Y2'
_chemical_formula_weight 1076.48
_chemical_name_systematic
; 
? 
;
_space_group_IT_number 14
_symmetry_cell_setting monoclinic
_symmetry_space_group_name_Hall '-P 2ybc'
_symmetry_space_group_name_H-M 'P 1 21/c 1'
_atom_sites_solution_hydrogens geom
_atom_sites_solution_primary direct
_atom_sites_solution_secondary difmap
_audit_creation_method SHELXL-97
_cell_angle_alpha 90.00
_cell_angle_beta 108.511(10)
_cell_angle_gamma 90.00
_cell_formula_units_Z 2
_cell_length_a 10.886(16)
_cell_length_b 14.401(18)
_cell_length_c 13.191(18)
_cell_measurement_temperature 293(2)
_cell_volume 1961(5)
_computing_cell_refinement XDS
_computing_data_collection 'XDS (Kabsch, 1991)'
_computing_data_reduction XDS
_computing_molecular_graphics PLATON(Spek,1994)
_computing_structure_refinement 'SHELXL-93 (Sheldrick, 1993)'
_computing_structure_solution 'SHELXS-86 (Sheldrick, 1990)'
_diffrn_ambient_temperature 293(2)
_diffrn_measurement_device 'Marresearch Image Plate'
_diffrn_measurement_method '95 frames at 2^o intervals, counting time 2 min.'
_diffrn_radiation_monochromator graphite
_diffrn_radiation_source 'fine-focus sealed tube'
_diffrn_radiation_type MoK\a
_diffrn_radiation_wavelength 0.71073
_diffrn_reflns_av_R_equivalents 0.0883
_diffrn_reflns_av_sigmaI/netI 0.0855
_diffrn_reflns_limit_h_max 13
_diffrn_reflns_limit_h_min 0
_diffrn_reflns_limit_k_max 17
_diffrn_reflns_limit_k_min -17
_diffrn_reflns_limit_l_max 15
_diffrn_reflns_limit_l_min -16
_diffrn_reflns_number 6642
_diffrn_reflns_theta_max 26.19
_diffrn_reflns_theta_min 2.16
_exptl_absorpt_coefficient_mu 3.045
_exptl_absorpt_correction_T_max 1.000
_exptl_absorpt_correction_T_min 0.571
_exptl_absorpt_correction_type DIFABS
_exptl_crystal_colour yellow
_exptl_crystal_density_diffrn 1.823
_exptl_crystal_density_method 'not measured'
_exptl_crystal_description cuboid
_exptl_crystal_F_000 1080
_exptl_crystal_size_max 0.15
_exptl_crystal_size_mid 0.15
_exptl_crystal_size_min 0.15
_refine_diff_density_max 1.861
_refine_diff_density_min -1.513
_refine_diff_density_rms 0.152
_refine_ls_extinction_coef 0.0042(13)
_refine_ls_extinction_expression Fc^*^=kFc[1+0.001xFc^2^\l^3^/sin(2\q)]^-1/4^
_refine_ls_extinction_method SHELXL
_refine_ls_goodness_of_fit_ref 1.020
_refine_ls_hydrogen_treatment mixed
_refine_ls_matrix_type full
_refine_ls_number_parameters 301
_refine_ls_number_reflns 3811
_refine_ls_number_restraints 0
_refine_ls_restrained_S_all 1.020
_refine_ls_R_factor_all 0.1259
_refine_ls_R_factor_gt 0.0807
_refine_ls_shift/su_max 0.000
_refine_ls_shift/su_mean 0.000
_refine_ls_structure_factor_coef Fsqd
_refine_ls_weighting_details 'w=1/[\s^2^(Fo^2^)+(0.1486P)^2^+0.0000P] where P=(Fo^2^+2Fc^2^)/3'
_refine_ls_weighting_scheme calc
_refine_ls_wR_factor_gt 0.2013
_refine_ls_wR_factor_ref 0.2307
_reflns_number_gt 2483
_reflns_number_total 3811
_reflns_threshold_expression >2sigma(I)
_cod_data_source_file b301178j.txt
_cod_data_source_block 8
_cod_depositor_comments
;
The following automatic conversions were performed:

'_refine_ls_weighting_scheme' value 'calc
w=1/[\s^2^(Fo^2^)+(0.1486P)^2^+0.0000P] where P=(Fo^2^+2Fc^2^)/3' was
changed to 'calc'. New tag '_refine_ls_weighting_details' was
created. The value of the new tag was set to
'w=1/[\s^2^(Fo^2^)+(0.1486P)^2^+0.0000P] where P=(Fo^2^+2Fc^2^)/3'.

Automatic conversion script
Id: cif_fix_values 3143 2015-03-26 13:38:13Z robertas 
;
_cod_original_sg_symbol_H-M P21/c
_cod_database_code 7012791

loop_
_symmetry_equiv_pos_as_xyz
'x, y, z'
'-x, y+1/2, -z+1/2'
'-x, -y, -z'
'x, -y-1/2, z-1/2'

loop_
_atom_site_label
_atom_site_type_symbol
_atom_site_fract_x
_atom_site_fract_y
_atom_site_fract_z
_atom_site_U_iso_or_equiv
_atom_site_adp_type
_atom_site_occupancy
_atom_site_calc_flag
_atom_site_refinement_flags
_atom_site_disorder_assembly
_atom_site_disorder_group
Y1 Y 0.17298(6) 0.05068(4) 0.12457(5) 0.0350(3) Uani 1 d . . .
N11 N 0.1687(6) 0.2227(4) 0.1103(4) 0.0402(14) Uani 1 d . . .
C12 C 0.1057(8) 0.2770(5) 0.1594(6) 0.0462(18) Uani 1 d . . .
H12 H 0.0527 0.2478 0.1929 0.055 Uiso 1 calc R . .
C13 C 0.1123(8) 0.3722(5) 0.1649(7) 0.051(2) Uani 1 d . . .
H13 H 0.0633 0.4064 0.1981 0.061 Uiso 1 calc R . .
C14 C 0.1938(9) 0.4141(6) 0.1196(7) 0.058(2) Uani 1 d . . .
H14 H 0.2034 0.4783 0.1242 0.070 Uiso 1 calc R . .
C15 C 0.2625(8) 0.3638(5) 0.0668(6) 0.0499(19) Uani 1 d . . .
H15 H 0.3181 0.3925 0.0356 0.060 Uiso 1 calc R . .
C16 C 0.2448(6) 0.2671(5) 0.0624(6) 0.0348(15) Uani 1 d . . .
C22 C 0.3054(7) 0.2078(5) -0.0009(5) 0.0386(16) Uani 1 d . . .
N21 N 0.2884(6) 0.1175(4) 0.0032(4) 0.0366(13) Uani 1 d . . .
C23 C 0.3727(8) 0.2453(5) -0.0655(6) 0.0468(18) Uani 1 d . . .
H23 H 0.3840 0.3092 -0.0671 0.056 Uiso 1 calc R . .
C24 C 0.4219(8) 0.1891(6) -0.1263(6) 0.052(2) Uani 1 d . . .
H24 H 0.4678 0.2141 -0.1685 0.062 Uiso 1 calc R . .
C25 C 0.4023(8) 0.0935(5) -0.1243(6) 0.0448(18) Uani 1 d . . .
H25 H 0.4343 0.0532 -0.1649 0.054 Uiso 1 calc R . .
C26 C 0.3325(7) 0.0605(5) -0.0589(6) 0.0371(16) Uani 1 d . . .
C32 C 0.3087(7) -0.0412(5) -0.0522(6) 0.0422(17) Uani 1 d . . .
N31 N 0.2489(6) -0.0660(4) 0.0152(5) 0.0405(14) Uani 1 d . . .
N33 N 0.3452(6) -0.0951(5) -0.1201(5) 0.0459(16) Uani 1 d . . .
C34 C 0.3210(7) -0.1841(6) -0.1145(6) 0.0472(19) Uani 1 d . . .
C35 C 0.2646(7) -0.2174(5) -0.0380(6) 0.0460(18) Uani 1 d . . .
N36 N 0.2271(6) -0.1578(4) 0.0239(5) 0.0432(15) Uani 1 d . . .
O61 O -0.1220(5) 0.0956(4) -0.2037(4) 0.0459(13) Uani 1 d . . .
N63 N -0.0305(6) 0.1272(4) -0.1259(4) 0.0392(14) Uani 1 d . . .
O62 O 0.0045(5) 0.0724(3) -0.0443(4) 0.0410(12) Uani 1 d . . .
O64 O 0.0195(6) 0.2007(4) -0.1284(4) 0.0557(15) Uani 1 d . . .
C300 C 0.3562(11) -0.2491(7) -0.1893(8) 0.075(3) Uani 1 d . . .
H30A H 0.4130 -0.2181 -0.2210 0.090 Uiso 1 calc R . .
H30B H 0.2790 -0.2683 -0.2443 0.090 Uiso 1 calc R . .
H30C H 0.3991 -0.3026 -0.1505 0.090 Uiso 1 calc R . .
C350 C 0.2389(10) -0.3168(5) -0.0223(8) 0.065(3) Uani 1 d . . .
H35A H 0.3193 -0.3483 0.0110 0.078 Uiso 1 calc R . .
H35B H 0.1957 -0.3449 -0.0903 0.078 Uiso 1 calc R . .
H35C H 0.1849 -0.3215 0.0226 0.078 Uiso 1 calc R . .
O51 O 0.1670(6) 0.0839(4) 0.3038(4) 0.0553(14) Uani 1 d . . .
N53 N 0.0443(7) 0.0852(4) 0.2803(5) 0.0465(16) Uani 1 d . . .
O52 O -0.0155(5) 0.0809(4) 0.1800(4) 0.0457(12) Uani 1 d . . .
O54 O -0.0107(7) 0.0896(5) 0.3449(5) 0.0708(19) Uani 1 d . . .
O41 O 0.3797(5) 0.1217(4) 0.2360(4) 0.0514(14) Uani 1 d . . .
N43 N 0.4295(7) 0.0480(4) 0.2788(5) 0.0467(16) Uani 1 d . . .
O42 O 0.3681(5) -0.0257(4) 0.2396(4) 0.0530(14) Uani 1 d . . .
O44 O 0.5286(7) 0.0463(5) 0.3525(6) 0.084(2) Uani 1 d . . .

loop_
_atom_site_aniso_label
_atom_site_aniso_U_11
_atom_site_aniso_U_22
_atom_site_aniso_U_33
_atom_site_aniso_U_23
_atom_site_aniso_U_13
_atom_site_aniso_U_12
Y1 0.0362(5) 0.0354(4) 0.0325(4) -0.0003(3) 0.0098(3) -0.0001(3)
N11 0.041(4) 0.038(3) 0.039(3) -0.004(2) 0.009(3) 0.003(3)
C12 0.045(5) 0.047(4) 0.050(4) 0.004(3) 0.019(4) 0.004(4)
C13 0.060(6) 0.034(4) 0.065(5) -0.006(3) 0.030(4) 0.012(4)
C14 0.077(7) 0.039(4) 0.057(5) 0.000(4) 0.019(5) 0.011(4)
C15 0.053(5) 0.044(4) 0.054(5) -0.002(4) 0.019(4) -0.013(4)
C16 0.023(4) 0.032(3) 0.045(4) 0.004(3) 0.006(3) 0.001(3)
C22 0.044(4) 0.032(4) 0.040(4) -0.001(3) 0.014(3) 0.002(3)
N21 0.040(4) 0.033(3) 0.037(3) 0.006(2) 0.012(3) 0.003(2)
C23 0.044(5) 0.041(4) 0.058(5) 0.010(3) 0.019(4) 0.003(3)
C24 0.055(5) 0.058(5) 0.048(4) 0.018(4) 0.025(4) 0.002(4)
C25 0.046(5) 0.052(5) 0.038(4) 0.004(3) 0.016(3) 0.010(4)
C26 0.028(4) 0.046(4) 0.037(3) 0.003(3) 0.010(3) -0.001(3)
C32 0.041(4) 0.050(4) 0.033(3) -0.009(3) 0.008(3) 0.004(3)
N31 0.041(4) 0.035(3) 0.044(3) -0.001(2) 0.011(3) 0.006(3)
N33 0.034(4) 0.054(4) 0.049(4) -0.014(3) 0.014(3) 0.001(3)
C34 0.037(4) 0.051(5) 0.052(4) -0.020(4) 0.013(4) -0.002(3)
C35 0.036(4) 0.042(4) 0.056(5) 0.001(3) 0.008(4) 0.004(3)
N36 0.050(4) 0.036(3) 0.043(3) -0.003(3) 0.014(3) 0.002(3)
O61 0.044(3) 0.046(3) 0.038(3) 0.004(2) 0.000(2) 0.002(2)
N63 0.038(4) 0.043(4) 0.034(3) 0.001(3) 0.008(3) -0.001(3)
O62 0.047(3) 0.041(3) 0.031(2) 0.005(2) 0.007(2) -0.002(2)
O64 0.061(4) 0.046(3) 0.055(3) 0.008(2) 0.011(3) -0.018(3)
C300 0.079(7) 0.074(6) 0.081(7) -0.040(5) 0.039(6) -0.010(5)
C350 0.083(7) 0.032(4) 0.077(6) -0.008(4) 0.019(5) 0.009(4)
O51 0.049(4) 0.069(4) 0.043(3) -0.011(3) 0.008(3) -0.004(3)
N53 0.058(5) 0.042(3) 0.044(4) -0.011(3) 0.023(3) -0.005(3)
O52 0.043(3) 0.051(3) 0.041(3) -0.007(2) 0.011(2) 0.000(2)
O54 0.086(5) 0.078(4) 0.068(4) -0.018(3) 0.052(4) -0.024(4)
O41 0.051(4) 0.040(3) 0.054(3) -0.001(2) 0.004(3) -0.002(3)
N43 0.042(4) 0.048(4) 0.042(3) -0.003(3) 0.002(3) 0.008(3)
O42 0.045(3) 0.043(3) 0.058(3) -0.009(3) -0.002(3) -0.001(3)
O44 0.062(5) 0.078(5) 0.079(5) -0.006(3) -0.025(4) 0.005(3)

loop_
_atom_type_symbol
_atom_type_description
_atom_type_scat_dispersion_real
_atom_type_scat_dispersion_imag
_atom_type_scat_source
C C 0.0033 0.0016 'International Tables Vol C Tables 4.2.6.8 and 6.1.1.4'
H H 0.0000 0.0000 'International Tables Vol C Tables 4.2.6.8 and 6.1.1.4'
N N 0.0061 0.0033 'International Tables Vol C Tables 4.2.6.8 and 6.1.1.4'
O O 0.0106 0.0060 'International Tables Vol C Tables 4.2.6.8 and 6.1.1.4'
Y Y -2.7962 3.5667 'International Tables Vol C Tables 4.2.6.8 and 6.1.1.4'

loop_
_geom_angle_atom_site_label_1
_geom_angle_atom_site_label_2
_geom_angle_atom_site_label_3
_geom_angle
_geom_angle_site_symmetry_1
_geom_angle_site_symmetry_3
_geom_angle_publ_flag
O62 Y1 O52 77.7(2) . . ?
O62 Y1 O51 128.6(2) . . ?
O52 Y1 O51 52.10(18) . . ?
O62 Y1 O42 152.48(19) . . ?
O52 Y1 O42 123.0(2) . . ?
O51 Y1 O42 76.8(2) . . ?
O62 Y1 O41 140.59(17) . . ?
O52 Y1 O41 116.2(2) . . ?
O51 Y1 O41 69.1(2) . . ?
O42 Y1 O41 51.1(2) . . ?
O62 Y1 N11 79.04(17) . . ?
O52 Y1 N11 81.18(19) . . ?
O51 Y1 N11 82.6(2) . . ?
O42 Y1 N11 119.17(19) . . ?
O41 Y1 N11 68.03(18) . . ?
O62 Y1 O61 106.94(17) . 3 ?
O52 Y1 O61 72.72(19) . 3 ?
O51 Y1 O61 71.4(2) . 3 ?
O42 Y1 O61 68.0(2) . 3 ?
O41 Y1 O61 112.38(18) . 3 ?
N11 Y1 O61 150.93(19) . 3 ?
O62 Y1 N31 81.3(2) . . ?
O52 Y1 N31 139.03(19) . . ?
O51 Y1 N31 143.4(2) . . ?
O42 Y1 N31 71.2(2) . . ?
O41 Y1 N31 102.3(2) . . ?
N11 Y1 N31 128.6(2) . . ?
O61 Y1 N31 80.4(2) 3 . ?
O62 Y1 N21 75.5(2) . . ?
O52 Y1 N21 139.74(19) . . ?
O51 Y1 N21 135.6(2) . . ?
O42 Y1 N21 93.2(2) . . ?
O41 Y1 N21 71.2(2) . . ?
N11 Y1 N21 64.65(18) . . ?
O61 Y1 N21 144.31(18) 3 . ?
N31 Y1 N21 64.5(2) . . ?
O62 Y1 O62 57.43(19) . 3 ?
O52 Y1 O62 69.72(19) . 3 ?
O51 Y1 O62 106.59(18) . 3 ?
O42 Y1 O62 109.54(18) . 3 ?
O41 Y1 O62 160.48(17) . 3 ?
N11 Y1 O62 131.19(18) . 3 ?
O61 Y1 O62 49.86(16) 3 3 ?
N31 Y1 O62 69.3(2) . 3 ?
N21 Y1 O62 117.38(19) . 3 ?
O62 Y1 N53 103.7(2) . . ?
O52 Y1 N53 26.20(18) . . ?
O51 Y1 N53 26.06(18) . . ?
O42 Y1 N53 99.1(2) . . ?
O41 Y1 N53 93.5(2) . . ?
N11 Y1 N53 83.10(19) . . ?
O61 Y1 N53 67.83(19) 3 . ?
N31 Y1 N53 148.0(2) . . ?
N21 Y1 N53 147.44(19) . . ?
O62 Y1 N53 86.64(19) 3 . ?
O62 Y1 N43 159.0(2) . . ?
O52 Y1 N43 120.8(2) . . ?
O51 Y1 N43 68.7(2) . . ?
O42 Y1 N43 25.98(17) . . ?
O41 Y1 N43 25.36(16) . . ?
N11 Y1 N43 93.29(18) . . ?
O61 Y1 N43 89.32(19) 3 . ?
N31 Y1 N43 88.6(2) . . ?
N21 Y1 N43 83.5(2) . . ?
O62 Y1 N43 135.14(17) 3 . ?
N53 Y1 N43 94.6(2) . . ?
C12 N11 C16 115.8(6) . . ?
C12 N11 Y1 123.2(5) . . ?
C16 N11 Y1 120.5(4) . . ?
N11 C12 C13 125.7(7) . . ?
C14 C13 C12 116.8(7) . . ?
C13 C14 C15 121.6(8) . . ?
C14 C15 C16 116.9(8) . . ?
N11 C16 C15 123.1(7) . . ?
N11 C16 C22 116.0(6) . . ?
C15 C16 C22 120.8(6) . . ?
N21 C22 C23 120.9(7) . . ?
N21 C22 C16 116.8(6) . . ?
C23 C22 C16 122.3(6) . . ?
C22 N21 C26 119.6(6) . . ?
C22 N21 Y1 120.5(5) . . ?
C26 N21 Y1 119.9(4) . . ?
C24 C23 C22 120.7(7) . . ?
C23 C24 C25 118.9(7) . . ?
C24 C25 C26 117.6(7) . . ?
N21 C26 C25 122.2(7) . . ?
N21 C26 C32 117.3(6) . . ?
C25 C26 C32 120.4(7) . . ?
N31 C32 N33 128.0(7) . . ?
N31 C32 C26 116.1(6) . . ?
N33 C32 C26 115.8(7) . . ?
C32 N31 N36 117.5(6) . . ?
C32 N31 Y1 122.2(5) . . ?
N36 N31 Y1 120.3(4) . . ?
C34 N33 C32 114.8(7) . . ?
N33 C34 C35 120.6(7) . . ?
N33 C34 C300 118.3(8) . . ?
C35 C34 C300 121.1(8) . . ?
N36 C35 C34 120.1(7) . . ?
N36 C35 C350 115.2(7) . . ?
C34 C35 C350 124.6(7) . . ?
C35 N36 N31 118.7(6) . . ?
N63 O61 Y1 100.8(4) . 3 ?
O64 N63 O61 122.9(6) . . ?
O64 N63 O62 123.2(6) . . ?
O61 N63 O62 113.9(6) . . ?
N63 O62 Y1 141.8(4) . . ?
N63 O62 Y1 95.3(4) . 3 ?
Y1 O62 Y1 122.57(19) . 3 ?
N53 O51 Y1 96.7(4) . . ?
O54 N53 O51 123.7(7) . . ?
O54 N53 O52 122.5(8) . . ?
O51 N53 O52 113.8(6) . . ?
O54 N53 Y1 173.1(5) . . ?
O51 N53 Y1 57.3(3) . . ?
O52 N53 Y1 57.0(4) . . ?
N53 O52 Y1 96.8(4) . . ?
N43 O41 Y1 95.8(4) . . ?
O44 N43 O41 122.4(7) . . ?
O44 N43 O42 122.1(7) . . ?
O41 N43 O42 115.5(6) . . ?
O44 N43 Y1 171.7(7) . . ?
O41 N43 Y1 58.9(4) . . ?
O42 N43 Y1 57.2(4) . . ?
N43 O42 Y1 96.8(4) . . ?

loop_
_geom_bond_atom_site_label_1
_geom_bond_atom_site_label_2
_geom_bond_distance
_geom_bond_site_symmetry_2
_geom_bond_publ_flag
Y1 O62 2.414(5) . ?
Y1 O52 2.427(6) . ?
Y1 O51 2.434(6) . ?
Y1 O42 2.445(6) . ?
Y1 O41 2.484(6) . ?
Y1 N11 2.484(7) . ?
Y1 O61 2.491(6) 3 ?
Y1 N31 2.519(6) . ?
Y1 N21 2.520(6) . ?
Y1 O62 2.588(5) 3 ?
Y1 N53 2.874(7) . ?
Y1 N43 2.887(7) . ?
N11 C12 1.336(9) . ?
N11 C16 1.351(9) . ?
C12 C13 1.373(11) . ?
C13 C14 1.358(12) . ?
C14 C15 1.379(12) . ?
C15 C16 1.405(10) . ?
C16 C22 1.487(10) . ?
C22 N21 1.317(9) . ?
C22 C23 1.397(10) . ?
N21 C26 1.351(9) . ?
C23 C24 1.363(11) . ?
C24 C25 1.394(11) . ?
C25 C26 1.401(10) . ?
C26 C32 1.496(10) . ?
C32 N31 1.307(10) . ?
C32 N33 1.337(9) . ?
N31 N36 1.355(8) . ?
N33 C34 1.315(11) . ?
C34 C35 1.420(11) . ?
C34 C300 1.495(11) . ?
C35 N36 1.335(9) . ?
C35 C350 1.486(11) . ?
O61 N63 1.266(8) . ?
O61 Y1 2.491(6) 3 ?
N63 O64 1.196(8) . ?
N63 O62 1.291(7) . ?
O62 Y1 2.588(5) 3 ?
O51 N53 1.271(9) . ?
N53 O54 1.188(8) . ?
N53 O52 1.278(8) . ?
O41 N43 1.243(8) . ?
N43 O44 1.202(8) . ?
N43 O42 1.273(8) . ?
